data_7718466
loop_
_publ_author_name
'Camy, Aur&#xe8;le'
'Martins-Bessa, David'
'Vendier, Laure'
'Fern&#xe1;ndez, Israel'
'Bontemps, S&#xe9;bastien'

_publ_section_title
;
 &#x3c3;-BH activation of NHC &#x2192; BH<sub>3</sub> fragments in
 dinuclear Cu complexes.
;
_journal_issue 18
_journal_name_full 'Dalton transactions (Cambridge, England : 2003)'
_journal_page_first 7333
_journal_page_last 7339
_journal_paper_doi 10.1039/d5dt00586h
_journal_volume 54
_journal_year 2025
_chemical_formula_moiety 'C25 H47 B1 Cl2.50 Cu2.50 N2 P2'
_chemical_formula_sum 'C50 H94 B2 Cl5 Cu5 N4 P4'
_chemical_formula_weight 1391.79
_space_group_IT_number 70
_space_group_name_Hall '-F 2uv 2vw'
_space_group_name_H-M_alt 'F d d d :2'
_symmetry_cell_setting orthorhombic
_symmetry_space_group_name_Hall '-F 2uv 2vw'
_symmetry_space_group_name_H-M 'F d d d :2'
_atom_sites_solution_hydrogens difmap
_atom_sites_solution_primary other
_audit_update_record
;
2025-03-10 deposited with the CCDC.	2025-04-01 downloaded from the CCDC.
;
_cell_angle_alpha 90
_cell_angle_beta 90
_cell_angle_gamma 90
_cell_formula_units_Z 16
_cell_length_a 13.9113(2)
_cell_length_b 44.7705(5)
_cell_length_c 45.9595(6)
_cell_measurement_reflns_used 22975
_cell_measurement_temperature 150
_cell_measurement_theta_max 71.38
_cell_measurement_theta_min 2.75
_cell_volume 28624.3(6)
_computing_cell_refinement
; 
 CrysAlisPro (Rigaku Oxford Diffraction, 2017) 
;
_computing_data_collection 'Gemini, (Oxford Diffraction, 2006)'
_computing_data_reduction
; 
 CrysAlisPro (Rigaku Oxford Diffraction, 2017) 
;
_computing_molecular_graphics 'CAMERON (Watkin et al., 1996)'
_computing_publication_material 'CRYSTALS (Betteridge et al., 2003)'
_computing_structure_refinement 'CRYSTALS (Betteridge et al., 2003)'
_computing_structure_solution 'Superflip (Palatinus & Chapuis, 2007)'
_diffrn_ambient_temperature 150
_diffrn_measured_fraction_theta_full 0.999
_diffrn_measured_fraction_theta_max 0.992
_diffrn_measurement_device Area
_diffrn_measurement_device_type 'Oxford Diffraction Gemini'
_diffrn_measurement_method '\f & \w scans'
_diffrn_radiation_monochromator graphite
_diffrn_radiation_type 'Cu K\a'
_diffrn_radiation_wavelength 1.54180
_diffrn_reflns_av_R_equivalents 0.045
_diffrn_reflns_av_unetI/netI 2.263
_diffrn_reflns_limit_h_max 16
_diffrn_reflns_limit_h_min -16
_diffrn_reflns_limit_k_max 54
_diffrn_reflns_limit_k_min -54
_diffrn_reflns_limit_l_max 45
_diffrn_reflns_limit_l_min -56
_diffrn_reflns_number 60811
_diffrn_reflns_theta_full 70.279
_diffrn_reflns_theta_max 71.713
_diffrn_reflns_theta_min 2.756
_diffrn_standards_number 0
_exptl_absorpt_coefficient_mu 4.438
_exptl_absorpt_correction_T_max 0.80
_exptl_absorpt_correction_T_min 0.25
_exptl_absorpt_correction_type multi-scan
_exptl_absorpt_process_details
; 
 CrysAlisPro (Rigaku Oxford Diffraction, 2017) 
;
_exptl_crystal_colour colourless
_exptl_crystal_density_diffrn 1.292
_exptl_crystal_density_meas ?
_exptl_crystal_density_method 'not measured'
_exptl_crystal_description block
_exptl_crystal_F_000 11552
_exptl_crystal_size_max 0.200
_exptl_crystal_size_mid 0.120
_exptl_crystal_size_min 0.050
_refine_diff_density_max 0.71
_refine_diff_density_min -0.88
_refine_ls_extinction_method None
_refine_ls_goodness_of_fit_ref 1.0221
_refine_ls_hydrogen_treatment mixed
_refine_ls_matrix_type full
_refine_ls_number_parameters 326
_refine_ls_number_reflns 6810
_refine_ls_number_restraints 0
_refine_ls_R_factor_all 0.0431
_refine_ls_R_factor_gt 0.0380
_refine_ls_shift/su_max 0.0033303
_refine_ls_shift/su_mean 0.0001161
_refine_ls_structure_factor_coef Fsqd
_refine_ls_weighting_details
;
 Method= Modified Sheldrick 
 w=1/[\s^2^(F^2^) + ( 0.05P)^2^ +*****P] 
 ,where P=(max(Fo^2^,0) + 2Fc^2^)/3 
;
_refine_ls_weighting_scheme calc
_refine_ls_wR_factor_all 0.1054
_refine_ls_wR_factor_gt 0.1000
_refine_ls_wR_factor_ref 0.1054
_reflns_limit_h_max 16
_reflns_limit_h_min 0
_reflns_limit_k_max 54
_reflns_limit_k_min 0
_reflns_limit_l_max 56
_reflns_limit_l_min 0
_reflns_number_gt 6036
_reflns_number_total 6960
_reflns_threshold_expression I>2.0\s(I)
_oxford_diffrn_Wilson_B_factor 0.00
_oxford_diffrn_Wilson_scale 0.00
_oxford_refine_ls_r_factor_ref 0.0431
_oxford_refine_ls_scale 0.4760(6)
_oxford_reflns_number_all 6811
_cod_data_source_file d5dt00586h3.cif
_cod_data_source_block ACN170122
_cod_depositor_comments
;
The following automatic conversions were performed:

data item '_exptl_crystal_density_meas' value 'not measured' was
changed to '?' -- the value is perceived as not measured.

Automatic conversion script
Id: cif_fix_values 8170 2020-07-09 18:12:32Z antanas 

 Adding full bibliography for 7718464--7718466.cif.
;
_cod_original_sg_symbol_Hall '-F 2uv 2vw '
_cod_original_sg_symbol_H-M 'F d d d '
_cod_original_formula_sum 'C50 H94 B2 Cl3 Cu4 N4 P4, Cl2 Cu'
_cod_database_code 7718466
_oxford_refine_reflns_threshold_expression I>-3.0\s(I)
_oxford_refine_ls_r_factor_all 0.0431
_oxford_refine_ls_wr_factor_all 0.1055
_platon_squeeze_void_probe_radius 1.20

loop_
_symmetry_equiv_pos_as_xyz
x,y,z
-x,-y,-z
x,y+1/2,z+1/2
-x,-y+1/2,-z+1/2
x+1/2,y,z+1/2
-x+1/2,-y,-z+1/2
x+1/2,y+1/2,z
-x+1/2,-y+1/2,-z
-x+1/4,-y+1/4,z
x+1/4,y+1/4,-z
-x+1/4,-y+3/4,z+1/2
x+1/4,y+3/4,-z+1/2
-x+3/4,-y+1/4,z+1/2
x+3/4,y+1/4,-z+1/2
-x+3/4,-y+3/4,z
x+3/4,y+3/4,-z
x,-y+1/4,-z+1/4
-x,y+1/4,z+1/4
x,-y+3/4,-z+3/4
-x,y+3/4,z+3/4
x+1/2,-y+1/4,-z+3/4
-x+1/2,y+1/4,z+3/4
x+1/2,-y+3/4,-z+1/4
-x+1/2,y+3/4,z+1/4
-x+1/4,y,-z+1/4
x+1/4,-y,z+1/4
-x+1/4,y+1/2,-z+3/4
x+1/4,-y+1/2,z+3/4
-x+3/4,y,-z+3/4
x+3/4,-y,z+3/4
-x+3/4,y+1/2,-z+1/4
x+3/4,-y+1/2,z+1/4

loop_
_atom_site_label
_atom_site_type_symbol
_atom_site_fract_x
_atom_site_fract_y
_atom_site_fract_z
_atom_site_U_iso_or_equiv
_atom_site_occupancy
_atom_site_adp_type
_atom_site_refinement_flags_posn
_atom_site_refinement_flags_adp
_atom_site_refinement_flags_occupancy
_atom_site_disorder_assembly
_atom_site_disorder_group
_atom_site_attached_hydrogens
C1 C 0.85664(18) 0.55294(5) 0.48454(5) 0.0263 1.0000 Uani . . . . . .
C2 C 0.85629(17) 0.50321(5) 0.49254(5) 0.0261 1.0000 Uani . . . . . .
C3 C 0.89685(18) 0.51695(5) 0.51670(5) 0.0273 1.0000 Uani . . . . . .
C4 C 0.9325(2) 0.50077(6) 0.54026(6) 0.0324 1.0000 Uani . . . . . .
C5 C 0.9230(2) 0.46995(6) 0.53882(6) 0.0346 1.0000 Uani . . . . . .
C6 C 0.8806(2) 0.45609(5) 0.51463(6) 0.0361 1.0000 Uani . . . . . .
C7 C 0.8473(2) 0.47216(6) 0.49106(6) 0.0312 1.0000 Uani . . . . . .
C8 C 0.79550(18) 0.52167(5) 0.44355(5) 0.0273 1.0000 Uani . . . . . .
C9 C 0.6838(2) 0.54109(7) 0.39442(6) 0.0406 1.0000 Uani . . . . . .
C10 C 0.7252(3) 0.51298(8) 0.37956(7) 0.0511 1.0000 Uani . . . . . .
C11 C 0.7479(3) 0.56762(8) 0.38712(7) 0.0518 1.0000 Uani . . . . . .
C12 C 0.5829(3) 0.54763(10) 0.38222(8) 0.0625 1.0000 Uani . . . . . .
C13 C 0.5863(2) 0.51042(6) 0.44739(8) 0.0414 1.0000 Uani . . . . . .
C14 C 0.6111(2) 0.50280(7) 0.47896(8) 0.0499 1.0000 Uani . . . . . .
C15 C 0.5844(3) 0.48113(8) 0.42968(11) 0.0635 1.0000 Uani . . . . . .
C17 C 0.9269(2) 0.57072(5) 0.53128(6) 0.0321 1.0000 Uani . . . . . .
C18 C 0.7678(3) 0.57274(7) 0.57406(6) 0.0454 1.0000 Uani . . . . . .
C19 C 0.7212(3) 0.54598(7) 0.55901(7) 0.0510 1.0000 Uani . . . . . .
C20 C 0.8340(4) 0.56202(10) 0.59861(8) 0.0727 1.0000 Uani . . . . . .
C21 C 0.6862(3) 0.59132(8) 0.58683(8) 0.0650 1.0000 Uani . . . . . .
C22 C 0.9031(3) 0.62737(6) 0.55937(7) 0.0484 1.0000 Uani . . . . . .
C23 C 0.9850(4) 0.61833(8) 0.57906(12) 0.0887 1.0000 Uani . . . . . .
C24 C 0.8374(4) 0.64881(8) 0.57610(10) 0.0823 1.0000 Uani . . . . . .
C25 C 0.9398(3) 0.64429(8) 0.53286(9) 0.0623 1.0000 Uani . . . . . .
C136 C 0.4860(2) 0.52464(8) 0.44713(8) 0.0508 1.0000 Uani . . . . . .
N1 N 0.83169(15) 0.52613(4) 0.47313(4) 0.0260 1.0000 Uani . . . . . .
N2 N 0.89399(15) 0.54760(4) 0.51117(4) 0.0266 1.0000 Uani . . . . . .
Cl1 Cl 0.6250 0.6250 0.42932(2) 0.0454 1.0000 Uani S T . . . .
Cl2 Cl 0.57004(5) 0.590258(13) 0.500945(14) 0.0356 1.0000 Uani . . . . . .
Cl3 Cl 0.86926(7) 0.448864(16) 0.420307(15) 0.0532 1.0000 Uani . . . . . .
P6 P 0.82862(6) 0.595500(13) 0.544758(14) 0.0334 1.0000 Uani . . . . . .
P19 P 0.67605(5) 0.538928(13) 0.435353(14) 0.0278 1.0000 Uani . . . . . .
Cu1 Cu 0.65738(3) 0.583199(8) 0.455777(9) 0.0373 1.0000 Uani . . . . . .
Cu2 Cu 0.72934(3) 0.609490(9) 0.509625(9) 0.0382 1.0000 Uani . . . . . .
Cu3 Cu 0.8750 0.447828(11) 0.3750 0.0296 1.0000 Uani S T . . . .
B1 B 0.8531(2) 0.58445(6) 0.46870(7) 0.0313 1.0000 Uani . . . . . .
H41 H 0.9608 0.5093 0.5566 0.0380 1.0000 Uiso . . . . . .
H51 H 0.9451 0.4575 0.5552 0.0417 1.0000 Uiso . . . . . .
H61 H 0.8757 0.4351 0.5153 0.0422 1.0000 Uiso . . . . . .
H71 H 0.8197 0.4628 0.4751 0.0371 1.0000 Uiso . . . . . .
H81 H 0.8404 0.5329 0.4303 0.0319 1.0000 Uiso . . . . . .
H82 H 0.7937 0.5015 0.4383 0.0318 1.0000 Uiso . . . . . .
H103 H 0.6869 0.4969 0.3847 0.0760 1.0000 Uiso . . . . . .
H101 H 0.7914 0.5119 0.3863 0.0758 1.0000 Uiso . . . . . .
H102 H 0.7241 0.5183 0.3590 0.0760 1.0000 Uiso . . . . . .
H111 H 0.7231 0.5862 0.3966 0.0777 1.0000 Uiso . . . . . .
H112 H 0.8126 0.5671 0.3947 0.0778 1.0000 Uiso . . . . . .
H113 H 0.7527 0.5732 0.3665 0.0781 1.0000 Uiso . . . . . .
H123 H 0.5583 0.5660 0.3928 0.0910 1.0000 Uiso . . . . . .
H121 H 0.5856 0.5541 0.3613 0.0910 1.0000 Uiso . . . . . .
H122 H 0.5362 0.5328 0.3848 0.0911 1.0000 Uiso . . . . . .
H141 H 0.6153 0.5207 0.4904 0.0729 1.0000 Uiso . . . . . .
H142 H 0.6719 0.4926 0.4806 0.0730 1.0000 Uiso . . . . . .
H143 H 0.5628 0.4901 0.4878 0.0728 1.0000 Uiso . . . . . .
H152 H 0.5441 0.4860 0.4135 0.0940 1.0000 Uiso . . . . . .
H153 H 0.6509 0.4783 0.4246 0.0941 1.0000 Uiso . . . . . .
H151 H 0.5591 0.4666 0.4432 0.0940 1.0000 Uiso . . . . . .
H171 H 0.9598 0.5601 0.5462 0.0390 1.0000 Uiso . . . . . .
H172 H 0.9729 0.5829 0.5197 0.0392 1.0000 Uiso . . . . . .
H193 H 0.6840 0.5503 0.5408 0.0740 1.0000 Uiso . . . . . .
H191 H 0.6804 0.5331 0.5708 0.0741 1.0000 Uiso . . . . . .
H192 H 0.7699 0.5315 0.5515 0.0742 1.0000 Uiso . . . . . .
H201 H 0.8661 0.5768 0.6096 0.1071 1.0000 Uiso . . . . . .
H202 H 0.7977 0.5486 0.6121 0.1070 1.0000 Uiso . . . . . .
H203 H 0.8832 0.5481 0.5902 0.1070 1.0000 Uiso . . . . . .
H212 H 0.7105 0.6075 0.5977 0.0972 1.0000 Uiso . . . . . .
H213 H 0.6475 0.5771 0.5987 0.0972 1.0000 Uiso . . . . . .
H211 H 0.6481 0.5974 0.5691 0.0971 1.0000 Uiso . . . . . .
H231 H 1.0327 0.6093 0.5653 0.1292 1.0000 Uiso . . . . . .
H232 H 1.0112 0.6352 0.5887 0.1292 1.0000 Uiso . . . . . .
H233 H 0.9641 0.6027 0.5926 0.1290 1.0000 Uiso . . . . . .
H251 H 0.8888 0.6483 0.5175 0.0950 1.0000 Uiso . . . . . .
H253 H 0.9718 0.6637 0.5342 0.0950 1.0000 Uiso . . . . . .
H252 H 0.9852 0.6327 0.5197 0.0948 1.0000 Uiso . . . . . .
H1362 H 0.4695 0.5327 0.4273 0.0749 1.0000 Uiso . . . . . .
H1361 H 0.4817 0.5424 0.4583 0.0748 1.0000 Uiso . . . . . .
H1363 H 0.4327 0.5124 0.4526 0.0749 1.0000 Uiso . . . . . .
H241 H 0.8737 0.6651 0.5838 0.0974 1.0000 Uiso . . . . . .
H242 H 0.8068 0.6386 0.5919 0.0974 1.0000 Uiso . . . . . .
H243 H 0.7887 0.6565 0.5636 0.0974 1.0000 Uiso . . . . . .
H1 H 0.859(3) 0.5821(8) 0.4456(8) 0.0500 1.0000 Uiso . . . . . .
H3 H 0.907(3) 0.5990(9) 0.4773(8) 0.0500 1.0000 Uiso . . . . . .
H4 H 0.778(3) 0.5976(9) 0.4722(8) 0.0500 1.0000 Uiso . . . . . .

loop_
_atom_site_aniso_label
_atom_site_aniso_U_11
_atom_site_aniso_U_22
_atom_site_aniso_U_33
_atom_site_aniso_U_23
_atom_site_aniso_U_13
_atom_site_aniso_U_12
C1 0.0302(12) 0.0212(11) 0.0274(11) -0.0009(9) 0.0026(9) 0.0041(9)
C2 0.0292(12) 0.0205(11) 0.0286(12) -0.0000(9) 0.0046(9) 0.0053(9)
C3 0.0328(12) 0.0199(11) 0.0292(12) -0.0004(9) 0.0045(10) 0.0062(9)
C4 0.0422(14) 0.0266(12) 0.0284(12) 0.000(1) 0.0020(11) 0.0089(10)
C5 0.0458(15) 0.0266(12) 0.0315(13) 0.0060(10) 0.0038(11) 0.0094(11)
C6 0.0502(16) 0.0193(11) 0.0389(14) 0.0020(10) 0.0079(12) 0.0042(10)
C7 0.0409(14) 0.0219(11) 0.0307(12) -0.0025(9) 0.0049(10) 0.0037(10)
C8 0.0331(12) 0.0233(11) 0.0256(11) -0.0035(9) 0.0020(9) 0.0057(9)
C9 0.0493(17) 0.0440(15) 0.0284(13) -0.0066(11) -0.0037(12) 0.0208(13)
C10 0.067(2) 0.0525(18) 0.0336(15) -0.0160(13) -0.0052(14) 0.0229(16)
C11 0.073(2) 0.0484(18) 0.0344(15) 0.0071(13) 0.0136(15) 0.0178(16)
C12 0.059(2) 0.086(3) 0.0426(18) -0.0064(17) -0.0137(16) 0.031(2)
C13 0.0335(14) 0.0300(13) 0.0606(18) -0.0082(12) 0.0022(13) 0.0018(11)
C14 0.0366(15) 0.0445(16) 0.068(2) 0.0162(15) 0.0137(14) 0.0016(13)
C15 0.0505(19) 0.0364(17) 0.104(3) -0.0256(18) 0.0087(19) -0.0065(14)
C17 0.0432(14) 0.0214(11) 0.0316(12) -0.0027(9) -0.0054(11) 0.0045(10)
C18 0.072(2) 0.0322(14) 0.0315(14) 0.0064(11) 0.0101(14) 0.0213(14)
C19 0.069(2) 0.0335(14) 0.0504(18) 0.0054(13) 0.0236(16) 0.0058(14)
C20 0.100(3) 0.075(3) 0.0431(19) 0.0268(18) 0.000(2) 0.024(2)
C21 0.100(3) 0.0465(19) 0.0487(19) 0.0032(15) 0.027(2) 0.030(2)
C22 0.082(2) 0.0208(12) 0.0423(15) -0.0070(11) -0.0179(16) 0.0102(14)
C23 0.132(4) 0.0290(17) 0.105(4) -0.0068(18) -0.077(3) -0.001(2)
C24 0.142(5) 0.0280(16) 0.077(3) -0.0238(17) 0.011(3) 0.006(2)
C25 0.087(3) 0.0394(17) 0.060(2) -0.0041(15) -0.011(2) -0.0173(18)
C136 0.0321(15) 0.0510(18) 0.069(2) -0.0061(16) 0.0003(14) 0.0042(13)
N1 0.0308(10) 0.0197(9) 0.0274(10) -0.0005(8) 0.0014(8) 0.0038(8)
N2 0.0340(11) 0.0174(9) 0.0284(10) -0.0013(7) -0.0009(8) 0.0038(8)
Cl1 0.0757(7) 0.0262(4) 0.0343(4) 0.0000 0.0000 0.0204(4)
Cl2 0.0473(4) 0.0221(3) 0.0375(3) -0.0029(2) 0.0082(3) 0.0088(2)
Cl3 0.0937(6) 0.0352(3) 0.0308(3) -0.0036(3) 0.0010(3) 0.0211(4)
P6 0.0546(4) 0.0184(3) 0.0272(3) -0.0009(2) -0.0032(3) 0.0109(3)
P19 0.0320(3) 0.0220(3) 0.0295(3) -0.0044(2) 0.0003(2) 0.0070(2)
Cu1 0.0550(3) 0.02116(19) 0.0357(2) -0.00310(14) 0.00245(18) 0.01168(16)
Cu2 0.0518(3) 0.0267(2) 0.0359(2) 0.00416(15) -0.00448(18) 0.01146(17)
Cu3 0.0362(3) 0.0239(2) 0.0289(3) 0.0000 -0.0013(2) 0.0000
B1 0.0399(16) 0.0220(12) 0.0320(14) 0.0040(11) -0.0013(12) -0.0000(11)

loop_
_atom_type_symbol
_atom_type_scat_dispersion_real
_atom_type_scat_dispersion_imag
_atom_type_scat_Cromer_Mann_a1
_atom_type_scat_Cromer_Mann_b1
_atom_type_scat_Cromer_Mann_a2
_atom_type_scat_Cromer_Mann_b2
_atom_type_scat_Cromer_Mann_a3
_atom_type_scat_Cromer_Mann_b3
_atom_type_scat_Cromer_Mann_a4
_atom_type_scat_Cromer_Mann_b4
_atom_type_scat_Cromer_Mann_c
_atom_type_scat_source
C 0.0181 0.0091 2.3100 20.8439 1.0200 10.2075 1.5886 0.5687 0.8650 51.6512 0.2156 'International Tables Vol C 4.2.6.8 and 6.1.1.4'
H 0.0000 0.0000 0.4930 10.5109 0.3229 26.1257 0.1402 3.1424 0.0408 57.7998 0.0030 'International Tables Vol C 4.2.6.8 and 6.1.1.4'
N 0.0311 0.0180 12.2126 0.0057 3.1322 9.8933 2.0125 28.9975 1.1663 0.5826 -11.5290 'International Tables Vol C 4.2.6.8 and 6.1.1.4'
Cl 0.3639 0.7018 11.4604 0.0104 7.1964 1.1662 6.2556 18.5194 1.6455 47.7784 -9.5574 'International Tables Vol C 4.2.6.8 and 6.1.1.4'
P 0.2955 0.4335 6.4345 1.9067 4.1791 27.1570 1.7800 0.5260 1.4908 68.1645 1.1149 'International Tables Vol C 4.2.6.8 and 6.1.1.4'
Cu -1.9646 0.5888 13.3380 3.5828 7.1676 0.2470 5.6158 11.3966 1.6735 64.8126 1.1910 'International Tables Vol C 4.2.6.8 and 6.1.1.4'
B 0.0090 0.0039 2.0545 23.2185 1.3326 1.0210 1.0979 60.3498 0.7068 0.1403 -0.1932 'International Tables Vol C 4.2.6.8 and 6.1.1.4'
O 0.0492 0.0322 3.0485 13.2771 2.2868 5.7011 1.5463 0.3239 0.8670 32.9089 0.2508 'International Tables Vol C 4.2.6.8 and 6.1.1.4'

loop_
_geom_angle_atom_site_label_1
_geom_angle_site_symmetry_1
_geom_angle_atom_site_label_2
_geom_angle_site_symmetry_2
_geom_angle_atom_site_label_3
_geom_angle_site_symmetry_3
_geom_angle
_geom_angle_publ_flag
N1 . C1 . N2 . 107.0(2) yes
N1 . C1 . B1 . 127.0(2) yes
N2 . C1 . B1 . 125.8(2) yes
C3 . C2 . C7 . 121.0(2) yes
C3 . C2 . N1 . 106.5(2) yes
C7 . C2 . N1 . 132.5(2) yes
C2 . C3 . C4 . 122.4(2) yes
C2 . C3 . N2 . 106.2(2) yes
C4 . C3 . N2 . 131.4(2) yes
C3 . C4 . C5 . 116.4(2) yes
C3 . C4 . H41 . 124.3 no
C5 . C4 . H41 . 119.3 no
C4 . C5 . C6 . 121.2(2) yes
C4 . C5 . H51 . 119.8 no
C6 . C5 . H51 . 119.0 no
C5 . C6 . C7 . 122.2(2) yes
C5 . C6 . H61 . 116.4 no
C7 . C6 . H61 . 121.5 no
C2 . C7 . C6 . 116.8(2) yes
C2 . C7 . H71 . 121.7 no
C6 . C7 . H71 . 121.5 no
N1 . C8 . P19 . 115.86(16) yes
N1 . C8 . H81 . 106.2 no
P19 . C8 . H81 . 103.0 no
N1 . C8 . H82 . 112.4 no
P19 . C8 . H82 . 108.8 no
H81 . C8 . H82 . 110.1 no
C10 . C9 . C11 . 108.7(3) yes
C10 . C9 . C12 . 109.5(3) yes
C11 . C9 . C12 . 107.8(3) yes
C10 . C9 . P19 . 114.9(2) yes
C11 . C9 . P19 . 107.0(2) yes
C12 . C9 . P19 . 108.7(2) yes
C9 . C10 . H103 . 107.9 no
C9 . C10 . H101 . 104.7 no
H103 . C10 . H101 . 115.0 no
C9 . C10 . H102 . 103.0 no
H103 . C10 . H102 . 115.3 no
H101 . C10 . H102 . 109.7 no
C9 . C11 . H111 . 110.6 no
C9 . C11 . H112 . 116.7 no
H111 . C11 . H112 . 100.6 no
C9 . C11 . H113 . 116.8 no
H111 . C11 . H113 . 103.4 no
H112 . C11 . H113 . 106.8 no
C9 . C12 . H123 . 106.7 no
C9 . C12 . H121 . 111.6 no
H123 . C12 . H121 . 103.6 no
C9 . C12 . H122 . 116.9 no
H123 . C12 . H122 . 106.4 no
H121 . C12 . H122 . 110.5 no
C14 . C13 . C15 . 108.3(3) yes
C14 . C13 . C136 . 107.8(3) yes
C15 . C13 . C136 . 109.4(3) yes
C14 . C13 . P19 . 106.4(2) yes
C15 . C13 . P19 . 115.8(2) yes
C136 . C13 . P19 . 108.8(2) yes
C13 . C14 . H141 . 110.4 no
C13 . C14 . H142 . 112.2 no
H141 . C14 . H142 . 107.3 no
C13 . C14 . H143 . 112.0 no
H141 . C14 . H143 . 107.4 no
H142 . C14 . H143 . 107.4 no
C13 . C15 . H152 . 103.0 no
C13 . C15 . H153 . 102.9 no
H152 . C15 . H153 . 114.0 no
C13 . C15 . H151 . 103.8 no
H152 . C15 . H151 . 116.2 no
H153 . C15 . H151 . 114.5 no
N2 . C17 . P6 . 113.67(19) yes
N2 . C17 . H171 . 104.7 no
P6 . C17 . H171 . 114.2 no
N2 . C17 . H172 . 104.5 no
P6 . C17 . H172 . 108.9 no
H171 . C17 . H172 . 110.4 no
C19 . C18 . C20 . 110.0(3) yes
C19 . C18 . C21 . 106.6(3) yes
C20 . C18 . C21 . 109.6(3) yes
C19 . C18 . P6 . 106.9(2) yes
C20 . C18 . P6 . 115.1(3) yes
C21 . C18 . P6 . 108.3(2) yes
C18 . C19 . H193 . 116.6 no
C18 . C19 . H191 . 117.4 no
H193 . C19 . H191 . 106.2 no
C18 . C19 . H192 . 112.2 no
H193 . C19 . H192 . 100.7 no
H191 . C19 . H192 . 101.6 no
C18 . C20 . H201 . 117.3 no
C18 . C20 . H202 . 109.9 no
H201 . C20 . H202 . 109.2 no
C18 . C20 . H203 . 108.7 no
H201 . C20 . H203 . 108.6 no
H202 . C20 . H203 . 102.1 no
C18 . C21 . H212 . 110.8 no
C18 . C21 . H213 . 105.3 no
H212 . C21 . H213 . 113.4 no
C18 . C21 . H211 . 103.2 no
H212 . C21 . H211 . 114.0 no
H213 . C21 . H211 . 109.3 no
C23 . C22 . C24 . 108.5(4) yes
C23 . C22 . C25 . 111.1(4) yes
C24 . C22 . C25 . 106.8(3) yes
C23 . C22 . P6 . 115.1(2) yes
C24 . C22 . P6 . 109.0(3) yes
C25 . C22 . P6 . 106.0(2) yes
C22 . C23 . H231 . 103.4 no
C22 . C23 . H232 . 110.8 no
H231 . C23 . H232 . 111.2 no
C22 . C23 . H233 . 110.4 no
H231 . C23 . H233 . 107.9 no
H232 . C23 . H233 . 112.7 no
C22 . C24 . H241 . 110.4 no
C22 . C24 . H242 . 110.3 no
H241 . C24 . H242 . 108.5 no
C22 . C24 . H243 . 110.3 no
H241 . C24 . H243 . 108.9 no
H242 . C24 . H243 . 108.4 no
C22 . C25 . H251 . 114.2 no
C22 . C25 . H253 . 122.9 no
H251 . C25 . H253 . 101.9 no
C22 . C25 . H252 . 115.3 no
H251 . C25 . H252 . 96.3 no
H253 . C25 . H252 . 102.1 no
C13 . C136 . H1362 . 111.3 no
C13 . C136 . H1361 . 113.7 no
H1362 . C136 . H1361 . 99.9 no
C13 . C136 . H1363 . 117.7 no
H1362 . C136 . H1363 . 105.5 no
H1361 . C136 . H1363 . 107.0 no
C8 . N1 . C2 . 125.1(2) yes
C8 . N1 . C1 . 124.6(2) yes
C2 . N1 . C1 . 109.9(2) yes
C17 . N2 . C3 . 124.9(2) yes
C17 . N2 . C1 . 124.6(2) yes
C3 . N2 . C1 . 110.5(2) yes
Cu1 9_665 Cl1 . Cu1 . 115.43(5) yes
Cu2 9_665 Cl2 . Cu1 . 114.21(3) yes
Cu2 9_665 Cl2 . Cu2 . 84.27(3) yes
Cu1 . Cl2 . Cu2 . 74.20(2) yes
C18 . P6 . C22 . 113.59(15) yes
C18 . P6 . C17 . 104.13(12) yes
C22 . P6 . C17 . 99.53(14) yes
C18 . P6 . Cu2 . 113.13(12) yes
C22 . P6 . Cu2 . 112.82(9) yes
C17 . P6 . Cu2 . 112.51(9) yes
C9 . P19 . C8 . 99.88(12) yes
C9 . P19 . C13 . 111.59(15) yes
C8 . P19 . C13 . 104.58(12) yes
C9 . P19 . Cu1 . 112.61(10) yes
C8 . P19 . Cu1 . 112.93(8) yes
C13 . P19 . Cu1 . 114.11(9) yes
Cl2 . Cu1 . Cl1 . 104.53(3) yes
Cl2 . Cu1 . P19 . 122.65(3) yes
Cl1 . Cu1 . P19 . 122.27(3) yes
Cl2 . Cu1 . Cu2 . 52.66(2) yes
Cl1 . Cu1 . Cu2 . 100.91(2) yes
P19 . Cu1 . Cu2 . 133.02(2) yes
Cl2 . Cu1 . B1 . 107.72(7) yes
Cl1 . Cu1 . B1 . 106.89(6) yes
P19 . Cu1 . B1 . 89.63(6) yes
Cu2 . Cu1 . B1 . 58.40(6) yes
Cl2 . Cu1 . H4 . 93.3(11) no
Cl1 . Cu1 . H4 . 96.0(11) no
P19 . Cu1 . H4 . 111.1(11) no
Cu2 . Cu1 . H4 . 40.8(11) no
B1 . Cu1 . H4 . 21.6(11) no
Cu2 9_665 Cu2 . Cl2 . 47.537(18) yes
Cu2 9_665 Cu2 . Cu1 . 82.218(15) yes
Cl2 . Cu2 . Cu1 . 53.139(19) yes
Cu2 9_665 Cu2 . Cl2 9_665 48.19(2) yes
Cl2 . Cu2 . Cl2 9_665 92.55(3) yes
Cu1 . Cu2 . Cl2 9_665 98.04(2) yes
Cu2 9_665 Cu2 . P6 . 133.19(2) yes
Cl2 . Cu2 . P6 . 126.36(3) yes
Cu1 . Cu2 . P6 . 135.90(2) yes
Cl2 9_665 Cu2 . P6 . 124.61(3) yes
Cu2 9_665 Cu2 . B1 . 137.00(6) yes
Cl2 . Cu2 . B1 . 108.23(7) yes
Cu1 . Cu2 . B1 . 58.47(6) yes
Cl2 9_665 Cu2 . B1 . 116.40(6) yes
P6 . Cu2 . B1 . 89.59(7) yes
Cu2 9_665 Cu2 . H4 . 115.9(11) no
Cl2 . Cu2 . H4 . 94.4(11) no
Cu1 . Cu2 . H4 . 41.4(11) no
Cl2 9_665 Cu2 . H4 . 102.3(11) no
P6 . Cu2 . H4 . 110.8(11) no
B1 . Cu2 . H4 . 21.2(11) no
Cl3 . Cu3 . Cl3 29_655 177.45(5) yes
C1 . B1 . Cu2 . 93.83(16) yes
C1 . B1 . Cu1 . 96.30(16) yes
Cu2 . B1 . Cu1 . 63.13(7) yes
C1 . B1 . H1 . 111(2) no
Cu2 . B1 . H1 . 139(2) no
Cu1 . B1 . H1 . 82(2) no
C1 . B1 . H3 . 110(2) no
Cu2 . B1 . H3 . 87(2) no
Cu1 . B1 . H3 . 141(2) no
H1 . B1 . H3 . 112(3) no
C1 . B1 . H4 . 113.4(18) no
Cu2 . B1 . H4 . 35.0(17) no
Cu1 . B1 . H4 . 36.3(18) no
H1 . B1 . H4 . 104(3) no
H3 . B1 . H4 . 105(3) no
Cu2 . H4 . Cu1 . 97.8(17) no
Cu2 . H4 . B1 . 124(3) no
Cu1 . H4 . B1 . 122(3) no

loop_
_geom_bond_atom_site_label_1
_geom_bond_site_symmetry_1
_geom_bond_atom_site_label_2
_geom_bond_site_symmetry_2
_geom_bond_distance
_geom_bond_publ_flag
C1 . N1 . 1.355(3) yes
C1 . N2 . 1.351(3) yes
C1 . B1 . 1.588(3) yes
C2 . C3 . 1.389(4) yes
C2 . C7 . 1.397(3) yes
C2 . N1 . 1.402(3) yes
C3 . C4 . 1.394(4) yes
C3 . N2 . 1.396(3) yes
C4 . C5 . 1.388(4) yes
C4 . H41 . 0.929 no
C5 . C6 . 1.403(4) yes
C5 . H51 . 0.985 no
C6 . C7 . 1.380(4) yes
C6 . H61 . 0.943 no
C7 . H71 . 0.929 no
C8 . N1 . 1.464(3) yes
C8 . P19 . 1.871(3) yes
C8 . H81 . 1.005 no
C8 . H82 . 0.933 no
C9 . C10 . 1.544(4) yes
C9 . C11 . 1.523(5) yes
C9 . C12 . 1.539(4) yes
C9 . P19 . 1.887(3) yes
C10 . H103 . 0.927 no
C10 . H101 . 0.974 no
C10 . H102 . 0.977 no
C11 . H111 . 1.002 no
C11 . H112 . 0.966 no
C11 . H113 . 0.983 no
C12 . H123 . 1.015 no
C12 . H121 . 1.006 no
C12 . H122 . 0.936 no
C13 . C14 . 1.530(5) yes
C13 . C15 . 1.543(4) yes
C13 . C136 . 1.534(4) yes
C13 . P19 . 1.869(3) yes
C14 . H141 . 0.962 no
C14 . H142 . 0.964 no
C14 . H143 . 0.969 no
C15 . H152 . 0.955 no
C15 . H153 . 0.964 no
C15 . H151 . 0.965 no
C17 . N2 . 1.461(3) yes
C17 . P6 . 1.866(3) yes
C17 . H171 . 0.951 no
C17 . H172 . 0.994 no
C18 . C19 . 1.528(5) yes
C18 . C20 . 1.534(5) yes
C18 . C21 . 1.525(4) yes
C18 . P6 . 1.889(3) yes
C19 . H193 . 1.004 no
C19 . H191 . 0.972 no
C19 . H192 . 1.000 no
C20 . H201 . 0.943 no
C20 . H202 . 0.999 no
C20 . H203 . 1.003 no
C21 . H212 . 0.943 no
C21 . H213 . 0.996 no
C21 . H211 . 1.008 no
C22 . C23 . 1.510(5) yes
C22 . C24 . 1.532(5) yes
C22 . C25 . 1.523(5) yes
C22 . P6 . 1.886(3) yes
C23 . H231 . 1.002 no
C23 . H232 . 0.949 no
C23 . H233 . 0.982 no
C24 . H241 . 0.953 no
C24 . H242 . 0.959 no
C24 . H243 . 0.954 no
C25 . H251 . 1.018 no
C25 . H253 . 0.977 no
C25 . H252 . 1.018 no
C136 . H1362 . 1.007 no
C136 . H1361 . 0.949 no
C136 . H1363 . 0.954 no
Cl1 . Cu1 9_665 2.2768(6) yes
Cl1 . Cu1 . 2.2768(6) yes
Cl2 . Cu2 9_665 2.3859(7) yes
Cl2 . Cu1 . 2.4260(7) yes
Cl2 . Cu2 . 2.4107(8) yes
Cl3 . Cu3 . 2.0843(7) yes
P6 . Cu2 . 2.2152(8) yes
P19 . Cu1 . 2.2084(7) yes
Cu1 . Cu2 . 2.9176(6) yes
Cu1 . B1 . 2.788(3) yes
Cu1 . H4 . 1.95(4) no
Cu2 . Cu2 9_665 3.2181(8) yes
Cu2 . B1 . 2.786(3) yes
Cu2 . H4 . 1.92(4) no
B1 . H1 . 1.07(4) no
B1 . H3 . 1.07(4) no
B1 . H4 . 1.21(4) no

loop_
_geom_hbond_atom_site_label_D
_geom_hbond_site_symmetry_D
_geom_hbond_atom_site_label_H
_geom_hbond_site_symmetry_H
_geom_hbond_atom_site_label_A
_geom_hbond_site_symmetry_A
_geom_hbond_angle_DHA
_geom_hbond_distance_DH
_geom_hbond_distance_HA
_geom_hbond_distance_DA
_geom_hbond_publ_flag
C19 . H192 . C3 . 151 1.00 2.47 3.383(5) yes
C23 . H233 . C20 . 141 0.98 2.58 3.402(5) yes

loop_
_platon_squeeze_void_nr
_platon_squeeze_void_average_x
_platon_squeeze_void_average_y
_platon_squeeze_void_average_z
_platon_squeeze_void_volume
_platon_squeeze_void_count_electrons
_platon_squeeze_void_content
1 0.685 -0.125 0.125 666 130 ' '
2 0.896 0.125 0.375 666 130 ' '
3 0.185 -0.125 0.625 666 130 ' '
4 0.396 0.125 0.875 666 130 ' '
5 0.614 0.375 0.125 666 130 ' '
6 0.114 0.375 0.625 666 130 ' '
7 0.386 0.625 0.375 666 130 ' '
8 0.886 0.625 0.875 666 130 ' '
